data_7243681
loop_
_publ_author_name
'Zhao, Chenyang'
'Li, Wanya'
'Li, Zhonghua'
'Hu, Weiguo'
'Zhang, Suoqing'
'Wu, Songgu'

_publ_section_title
;
 Preparation and solid-state characterization of dapsone pharmaceutical
 cocrystals through the supramolecular synthon strategy
;
_journal_issue 38
_journal_name_full CrystEngComm
_journal_page_first 6690
_journal_page_last 6702
_journal_paper_doi 10.1039/D1CE00945A
_journal_volume 23
_journal_year 2021
_chemical_formula_sum 'C21 H25 N5 O2 S'
_chemical_formula_weight 411.520
_space_group_IT_number 14
_space_group_name_Hall '-P 2yn'
_space_group_name_H-M_alt 'P 1 21/n 1'
_symmetry_Int_Tables_number 14
_symmetry_space_group_name_Hall '-P 2yn'
_symmetry_space_group_name_H-M 'P 1 21/n 1'
_audit_creation_date 2021-06-04
_audit_creation_method SHELXL-97
_audit_update_record
;
2021-07-20 deposited with the CCDC.	2021-08-19 downloaded from the CCDC.
;
_cell_angle_alpha 90.000
_cell_angle_beta 109.03(3)
_cell_angle_gamma 90.000
_cell_formula_units_Z 4
_cell_length_a 9.2609(19)
_cell_length_b 24.972(5)
_cell_length_c 9.6398(19)
_cell_volume 2107.5(8)
_refine_ls_R_factor_all 0.132
_cod_data_source_file d1ce00945a2.cif
_cod_data_source_block b
_cod_depositor_comments 'Adding full bibliography for 7243681--7243682.cif.'
_cod_original_cell_volume 2107.5(7)
_cod_original_sg_symbol_Hall -P_2yn
_cod_database_code 7243681

loop_
_symmetry_equiv_pos_site_id
_symmetry_equiv_pos_as_xyz
1 x,y,z
2 1/2-x,1/2+y,1/2-z
3 -x,-y,-z
4 1/2+x,1/2-y,1/2+z

loop_
_atom_site_aniso_label
_atom_site_aniso_U_11
_atom_site_aniso_U_22
_atom_site_aniso_U_33
_atom_site_aniso_U_12
_atom_site_aniso_U_13
_atom_site_aniso_U_23
S1 0.0449(5) 0.0528(5) 0.0475(5) -0.0010(3) 0.0151(4) 0.0044(3)
O1 0.0786(19) 0.0648(14) 0.0575(16) -0.0095(12) 0.0227(14) 0.0155(11)
O2 0.0427(15) 0.0834(16) 0.0702(17) 0.0026(12) 0.0242(13) -0.0005(13)
C1 0.0459(19) 0.0500(17) 0.0408(17) 0.0087(14) 0.0123(15) 0.0039(13)
C2 0.058(2) 0.0450(16) 0.0464(19) 0.0082(14) 0.0183(17) 0.0046(13)
C3 0.052(2) 0.0524(18) 0.0414(18) -0.0037(14) 0.0135(15) -0.0074(13)
C4 0.045(2) 0.0549(19) 0.0459(19) 0.0066(14) 0.0056(15) 0.0011(14)
C5 0.049(2) 0.0493(17) 0.0420(17) 0.0074(14) 0.0094(15) 0.0016(13)
C6 0.0410(18) 0.0500(16) 0.0371(16) 0.0022(13) 0.0105(14) -0.0033(13)
C7 0.0404(18) 0.0403(15) 0.0455(18) -0.0019(12) 0.0067(14) 0.0001(12)
C8 0.051(2) 0.064(2) 0.049(2) 0.0138(16) 0.0042(16) 0.0050(15)
C9 0.052(2) 0.069(2) 0.061(2) 0.0170(17) 0.0073(18) -0.0061(18)
C10 0.044(2) 0.0608(19) 0.049(2) -0.0083(15) 0.0097(16) -0.0090(15)
C11 0.044(2) 0.0497(17) 0.0470(19) -0.0031(14) 0.0013(15) 0.0041(14)
C12 0.0419(19) 0.0419(16) 0.052(2) 0.0034(13) 0.0062(15) 0.0000(13)
C13 0.073(3) 0.085(3) 0.098(3) 0.016(2) 0.037(3) -0.014(2)
C14 0.070(3) 0.096(3) 0.059(2) 0.006(2) 0.034(2) -0.015(2)
C15 0.065(3) 0.099(3) 0.047(2) 0.009(2) 0.0248(19) -0.0025(19)
C16 0.077(3) 0.102(3) 0.062(3) 0.014(2) 0.027(2) 0.015(2)
C17 0.060(2) 0.0446(16) 0.050(2) -0.0037(14) 0.0254(18) 0.0005(14)
C18 0.072(3) 0.061(2) 0.051(2) -0.0007(17) 0.027(2) -0.0009(16)
C19 0.079(3) 0.068(2) 0.054(2) -0.006(2) 0.014(2) -0.0028(17)
C20 0.062(3) 0.071(2) 0.076(3) 0.0024(19) 0.029(2) -0.005(2)
C21 0.060(2) 0.0593(19) 0.057(2) -0.0046(16) 0.0256(19) -0.0061(15)
N1 0.061(2) 0.0582(18) 0.085(2) -0.0035(15) 0.0088(17) -0.0048(16)
N2 0.081(3) 0.106(3) 0.054(2) 0.0184(19) 0.0185(19) -0.0078(17)
N3 0.059(2) 0.073(2) 0.073(2) 0.0032(15) 0.0205(18) 0.0012(16)
N4 0.058(2) 0.0696(18) 0.0483(17) 0.0021(14) 0.0245(15) -0.0050(13)
N5 0.062(2) 0.077(2) 0.073(2) -0.0015(16) 0.0148(18) 0.0017(17)

loop_
_atom_site_label
_atom_site_type_symbol
_atom_site_fract_x
_atom_site_fract_y
_atom_site_fract_z
_atom_site_occupancy
_atom_site_symmetry_multiplicity
_atom_site_Wyckoff_symbol
_atom_site_attached_hydrogens
_atom_site_calc_flag
_atom_site_thermal_displace_type
_atom_site_U_iso_or_equiv
S1 S 0.5366(1) 0.1891(0) 0.9604(1) 1.000 4 e ? d Uani 0.0484(3)
O1 O 0.4998(3) 0.2326(1) 0.8565(3) 1.000 4 e ? d Uani 0.0668(7)
O2 O 0.6843(3) 0.1637(1) 0.9923(3) 1.000 4 e ? d Uani 0.0640(7)
C1 C 0.4337(4) 0.0857(1) 0.9251(3) 1.000 4 e ? d Uani 0.0460(7)
H1B H 0.5335 0.0756 0.9769 1.000 4 e ? calc Uiso 0.05500
C2 C 0.3226(4) 0.0474(1) 0.8767(3) 1.000 4 e ? d Uani 0.0494(8)
H2B H 0.3482 0.0114 0.8950 1.000 4 e ? calc Uiso 0.05900
C3 C 0.1712(4) 0.0614(1) 0.8000(3) 1.000 4 e ? d Uani 0.0490(8)
C4 C 0.1362(4) 0.1154(1) 0.7741(3) 1.000 4 e ? d Uani 0.0508(8)
H4A H 0.0361 0.1255 0.7237 1.000 4 e ? calc Uiso 0.06100
C5 C 0.2472(4) 0.1542(1) 0.8217(3) 1.000 4 e ? d Uani 0.0479(8)
H5A H 0.2217 0.1902 0.8037 1.000 4 e ? calc Uiso 0.05800
C6 C 0.3975(3) 0.1395(1) 0.8968(3) 1.000 4 e ? d Uani 0.0432(7)
C7 C 0.5181(4) 0.2113(1) 1.1253(3) 1.000 4 e ? d Uani 0.0438(7)
C8 C 0.4135(4) 0.2514(1) 1.1249(4) 1.000 4 e ? d Uani 0.0573(9)
H8A H 0.3611 0.2688 1.0378 1.000 4 e ? calc Uiso 0.06900
C9 C 0.3875(4) 0.2652(1) 1.2521(4) 1.000 4 e ? d Uani 0.0635(10)
H9A H 0.3189 0.2925 1.2510 1.000 4 e ? calc Uiso 0.07600
C10 C 0.4633(4) 0.2387(1) 1.3844(4) 1.000 4 e ? d Uani 0.0526(8)
C11 C 0.5690(4) 0.1995(1) 1.3830(4) 1.000 4 e ? d Uani 0.0503(8)
H11A H 0.6227 0.1821 1.4698 1.000 4 e ? calc Uiso 0.06000
C12 C 0.5954(4) 0.1860(1) 1.2563(4) 1.000 4 e ? d Uani 0.0475(8)
H12A H 0.6664 0.1595 1.2580 1.000 4 e ? calc Uiso 0.05700
C13 C 0.0275(5) 0.1255(2) 0.3393(5) 1.000 4 e ? d Uani 0.0831(13)
H13A H -0.0448 0.1263 0.3928 1.000 4 e ? calc Uiso 0.10000
H13B H 0.0511 0.1622 0.3213 1.000 4 e ? calc Uiso 0.10000
C14 C 0.1694(5) 0.0980(2) 0.4289(4) 1.000 4 e ? d Uani 0.0723(11)
H14A H 0.2167 0.1185 0.5175 1.000 4 e ? calc Uiso 0.08700
H14B H 0.1432 0.0630 0.4577 1.000 4 e ? calc Uiso 0.08700
C15 C 0.2118(5) 0.0725(2) 0.1988(4) 1.000 4 e ? d Uani 0.0686(10)
H15A H 0.1915 0.0344 0.1994 1.000 4 e ? calc Uiso 0.08200
H15B H 0.2847 0.0778 0.1471 1.000 4 e ? calc Uiso 0.08200
C16 C 0.0660(5) 0.1012(2) 0.1181(5) 1.000 4 e ? d Uani 0.0791(12)
H16A H 0.0879 0.1384 0.1041 1.000 4 e ? calc Uiso 0.09500
H16B H 0.0203 0.0851 0.0221 1.000 4 e ? calc Uiso 0.09500
C17 C 0.4273(4) 0.0793(1) 0.4266(4) 1.000 4 e ? d Uani 0.0498(8)
C18 C 0.4941(5) 0.0909(1) 0.5774(4) 1.000 4 e ? d Uani 0.0595(9)
H18A H 0.4347 0.1055 0.6293 1.000 4 e ? calc Uiso 0.07100
C19 C 0.6451(5) 0.0809(1) 0.6477(4) 1.000 4 e ? d Uani 0.0688(11)
H19A H 0.6841 0.0893 0.7470 1.000 4 e ? calc Uiso 0.08300
C20 C 0.6770(5) 0.0476(2) 0.4435(5) 1.000 4 e ? d Uani 0.0684(10)
H20A H 0.7395 0.0320 0.3964 1.000 4 e ? calc Uiso 0.08200
C21 C 0.5274(4) 0.0558(1) 0.3621(4) 1.000 4 e ? d Uani 0.0571(9)
H21A H 0.4920 0.0457 0.2638 1.000 4 e ? calc Uiso 0.06900
N1 N 0.0601(4) 0.0239(1) 0.7504(4) 1.000 4 e ? d Uani 0.0717(9)
H1C H 0.0820 -0.0095 0.7659 1.000 4 e ? calc Uiso 0.08600
H1D H -0.0321 0.0335 0.7036 1.000 4 e ? calc Uiso 0.08600
N2 N 0.4353(4) 0.2523(1) 1.5107(4) 1.000 4 e ? d Uani 0.0810(11)
H2C H 0.4838 0.2365 1.5917 1.000 4 e ? calc Uiso 0.09700
H2D H 0.3693 0.2767 1.5090 1.000 4 e ? calc Uiso 0.09700
N3 N -0.0407(4) 0.0982(1) 0.2000(4) 1.000 4 e ? d Uani 0.0684(9)
H3A H -0.1288 0.0830 0.1711 1.000 4 e ? calc Uiso 0.08200
N4 N 0.2789(4) 0.0913(1) 0.3502(3) 1.000 4 e ? d Uani 0.0567(8)
N5 N 0.7411(4) 0.0602(1) 0.5848(4) 1.000 4 e ? d Uani 0.0724(9)

loop_
_atom_type_symbol
_atom_type_oxidation_number
_atom_type_radius_bond
S ? 1.200
O ? 1.200
C ? 1.200
H ? 1.200
N ? 1.200

loop_
_geom_angle_atom_site_label_1
_geom_angle_atom_site_label_2
_geom_angle_atom_site_label_3
_geom_angle_site_symmetry_1
_geom_angle_site_symmetry_2
_geom_angle_site_symmetry_3
_geom_angle
_geom_angle_publ_flag
O1 S1 O2 . . . 118.11(15) no
O1 S1 C6 . . . 108.10(15) no
O2 S1 C6 . . . 107.51(15) no
O1 S1 C7 . . . 108.83(14) no
O2 S1 C7 . . . 108.22(15) no
C6 S1 C7 . . . 105.35(14) no
C2 C1 C6 . . . 120.1(3) no
C2 C1 H1B . . . 119.90 no
C6 C1 H1B . . . 119.90 no
C1 C2 C3 . . . 121.1(3) no
C1 C2 H2B . . . 119.50 no
C3 C2 H2B . . . 119.50 no
N1 C3 C2 . . . 121.7(3) no
N1 C3 C4 . . . 120.1(3) no
C2 C3 C4 . . . 118.2(3) no
C5 C4 C3 . . . 121.2(3) no
C5 C4 H4A . . . 119.40 no
C3 C4 H4A . . . 119.40 no
C4 C5 C6 . . . 119.8(3) no
C4 C5 H5A . . . 120.10 no
C6 C5 H5A . . . 120.10 no
C5 C6 C1 . . . 119.5(3) no
C5 C6 S1 . . . 119.5(2) no
C1 C6 S1 . . . 120.9(2) no
C12 C7 C8 . . . 118.8(3) no
C12 C7 S1 . . . 120.8(2) no
C8 C7 S1 . . . 120.1(2) no
C9 C8 C7 . . . 120.3(3) no
C9 C8 H8A . . . 119.80 no
C7 C8 H8A . . . 119.80 no
C8 C9 C10 . . . 120.8(3) no
C8 C9 H9A . . . 119.60 no
C10 C9 H9A . . . 119.60 no
C11 C10 N2 . . . 121.6(3) no
C11 C10 C9 . . . 117.9(3) no
N2 C10 C9 . . . 120.5(3) no
C12 C11 C10 . . . 121.0(3) no
C12 C11 H11A . . . 119.50 no
C10 C11 H11A . . . 119.50 no
C11 C12 C7 . . . 121.0(3) no
C11 C12 H12A . . . 119.50 no
C7 C12 H12A . . . 119.50 no
N3 C13 C14 . . . 110.8(3) no
N3 C13 H13A . . . 109.50 no
C14 C13 H13A . . . 109.50 no
N3 C13 H13B . . . 109.50 no
C14 C13 H13B . . . 109.50 no
H13A C13 H13B . . . 108.10 no
N4 C14 C13 . . . 112.5(3) no
N4 C14 H14A . . . 109.10 no
C13 C14 H14A . . . 109.10 no
N4 C14 H14B . . . 109.10 no
C13 C14 H14B . . . 109.10 no
H14A C14 H14B . . . 107.80 no
N4 C15 C16 . . . 112.4(3) no
N4 C15 H15A . . . 109.10 no
C16 C15 H15A . . . 109.10 no
N4 C15 H15B . . . 109.10 no
C16 C15 H15B . . . 109.10 no
H15A C15 H15B . . . 107.90 no
N3 C16 C15 . . . 110.5(3) no
N3 C16 H16A . . . 109.60 no
C15 C16 H16A . . . 109.60 no
N3 C16 H16B . . . 109.60 no
C15 C16 H16B . . . 109.60 no
H16A C16 H16B . . . 108.10 no
N4 C17 C21 . . . 123.2(3) no
N4 C17 C18 . . . 122.5(3) no
C21 C17 C18 . . . 114.3(4) no
C19 C18 C17 . . . 120.5(3) no
C19 C18 H18A . . . 119.70 no
C17 C18 H18A . . . 119.70 no
N5 C19 C18 . . . 125.0(4) no
N5 C19 H19A . . . 117.50 no
C18 C19 H19A . . . 117.50 no
N5 C20 C21 . . . 125.6(4) no
N5 C20 H20A . . . 117.20 no
C21 C20 H20A . . . 117.20 no
C20 C21 C17 . . . 120.0(4) no
C20 C21 H21A . . . 120.00 no
C17 C21 H21A . . . 120.00 no
C3 N1 H1C . . . 120.00 no
C3 N1 H1D . . . 120.00 no
H1C N1 H1D . . . 120.00 no
C10 N2 H2C . . . 120.00 no
C10 N2 H2D . . . 120.00 no
H2C N2 H2D . . . 120.00 no
C16 N3 C13 . . . 108.1(4) no
C16 N3 H3A . . . 126.00 no
C13 N3 H3A . . . 126.00 no
C17 N4 C15 . . . 119.6(3) no
C17 N4 C14 . . . 119.5(3) no
C15 N4 C14 . . . 114.4(3) no
C19 N5 C20 . . . 114.5(4) no

loop_
_geom_bond_atom_site_label_1
_geom_bond_atom_site_label_2
_geom_bond_site_symmetry_1
_geom_bond_site_symmetry_2
_geom_bond_distance
_geom_bond_publ_flag
S1 O1 . . 1.442(2) no
S1 O2 . . 1.447(2) no
S1 C6 . . 1.747(3) no
S1 C7 . . 1.743(3) no
C1 C2 . . 1.371(4) no
C1 C6 . . 1.391(4) no
C1 H1B . . 0.9300 no
C2 C3 . . 1.400(5) no
C2 H2B . . 0.9300 no
C3 N1 . . 1.358(4) no
C3 C4 . . 1.389(4) no
C4 C5 . . 1.379(4) no
C4 H4A . . 0.9300 no
C5 C6 . . 1.393(4) no
C5 H5A . . 0.9300 no
C7 C12 . . 1.383(4) no
C7 C8 . . 1.393(4) no
C8 C9 . . 1.369(5) no
C8 H8A . . 0.9300 no
C9 C10 . . 1.405(5) no
C9 H9A . . 0.9300 no
C10 C11 . . 1.387(5) no
C10 N2 . . 1.367(4) no
C11 C12 . . 1.363(4) no
C11 H11A . . 0.9300 no
C12 H12A . . 0.9300 no
C13 N3 . . 1.454(5) no
C13 C14 . . 1.485(6) no
C13 H13A . . 0.9700 no
C13 H13B . . 0.9700 no
C14 N4 . . 1.461(5) no
C14 H14A . . 0.9700 no
C14 H14B . . 0.9700 no
C15 N4 . . 1.465(4) no
C15 C16 . . 1.503(6) no
C15 H15A . . 0.9700 no
C15 H15B . . 0.9700 no
C16 N3 . . 1.454(5) no
C16 H16A . . 0.9700 no
C16 H16B . . 0.9700 no
C17 N4 . . 1.364(5) no
C17 C21 . . 1.403(5) no
C17 C18 . . 1.412(5) no
C18 C19 . . 1.363(5) no
C18 H18A . . 0.9300 no
C19 N5 . . 1.334(5) no
C19 H19A . . 0.9300 no
C20 N5 . . 1.333(5) no
C20 C21 . . 1.366(5) no
C20 H20A . . 0.9300 no
C21 H21A . . 0.9300 no
N1 H1C . . 0.8600 no
N1 H1D . . 0.8600 no
N2 H2C . . 0.8600 no
N2 H2D . . 0.8600 no
N3 H3A . . 0.8600 no

loop_
_geom_torsion_atom_site_label_1
_geom_torsion_atom_site_label_2
_geom_torsion_atom_site_label_3
_geom_torsion_atom_site_label_4
_geom_torsion_site_symmetry_1
_geom_torsion_site_symmetry_2
_geom_torsion_site_symmetry_3
_geom_torsion_site_symmetry_4
_geom_torsion
_geom_torsion_publ_flag
C6 C1 C2 C3 . . . . -0.8(5) no
C1 C2 C3 N1 . . . . 179.5(3) no
C1 C2 C3 C4 . . . . 0.0(5) no
N1 C3 C4 C5 . . . . -179.2(3) no
C2 C3 C4 C5 . . . . 0.3(5) no
C3 C4 C5 C6 . . . . 0.2(5) no
C4 C5 C6 C1 . . . . -1.0(5) no
C4 C5 C6 S1 . . . . -178.6(2) no
C2 C1 C6 C5 . . . . 1.3(4) no
C2 C1 C6 S1 . . . . 178.8(2) no
O1 S1 C6 C5 . . . . -34.4(3) no
O2 S1 C6 C5 . . . . -162.9(2) no
C7 S1 C6 C5 . . . . 81.9(3) no
O1 S1 C6 C1 . . . . 148.1(3) no
O2 S1 C6 C1 . . . . 19.6(3) no
C7 S1 C6 C1 . . . . -95.6(3) no
O1 S1 C7 C12 . . . . -156.7(3) no
O2 S1 C7 C12 . . . . -27.2(3) no
C6 S1 C7 C12 . . . . 87.6(3) no
O1 S1 C7 C8 . . . . 29.6(3) no
O2 S1 C7 C8 . . . . 159.1(3) no
C6 S1 C7 C8 . . . . -86.1(3) no
C12 C7 C8 C9 . . . . -0.3(5) no
S1 C7 C8 C9 . . . . 173.5(3) no
C7 C8 C9 C10 . . . . -1.2(6) no
C8 C9 C10 C11 . . . . 2.3(5) no
C8 C9 C10 N2 . . . . -179.2(3) no
N2 C10 C11 C12 . . . . 179.7(3) no
C9 C10 C11 C12 . . . . -1.8(5) no
C10 C11 C12 C7 . . . . 0.3(5) no
C8 C7 C12 C11 . . . . 0.8(5) no
S1 C7 C12 C11 . . . . -173.0(2) no
N3 C13 C14 N4 . . . . 54.4(5) no
N4 C15 C16 N3 . . . . -53.5(5) no
N4 C17 C18 C19 . . . . -176.3(3) no
C21 C17 C18 C19 . . . . 2.1(5) no
C17 C18 C19 N5 . . . . 0.0(6) no
N5 C20 C21 C17 . . . . 0.2(6) no
N4 C17 C21 C20 . . . . 176.3(3) no
C18 C17 C21 C20 . . . . -2.1(5) no
C15 C16 N3 C13 . . . . 62.6(4) no
C14 C13 N3 C16 . . . . -63.3(4) no
C21 C17 N4 C15 . . . . 8.9(5) no
C18 C17 N4 C15 . . . . -172.8(3) no
C21 C17 N4 C14 . . . . 159.0(3) no
C18 C17 N4 C14 . . . . -22.7(5) no
C16 C15 N4 C17 . . . . -164.1(3) no
C16 C15 N4 C14 . . . . 44.3(5) no
C13 C14 N4 C17 . . . . 163.7(3) no
C13 C14 N4 C15 . . . . -44.8(5) no
C18 C19 N5 C20 . . . . -1.9(6) no
C21 C20 N5 C19 . . . . 1.9(6) no
